data_4513231
loop_
_publ_author_name
'Posner, Shai R.'
'Lorson, Logan C.'
'Gell, Aaron R.'
'Foxman, Bruce M.'

_publ_section_title
;
 Experimental Establishment of Mother--Daughter Orientation Relationships
 and Twinning Effects in Phase Transitions: A Great Legacy from Jack
 Gougoutas and Peggy Etter
;
_journal_issue 7
_journal_name_full 'Crystal Growth &amp; Design'
_journal_page_first 3407
_journal_paper_doi 10.1021/acs.cgd.5b00487
_journal_volume 15
_journal_year 2015
_chemical_formula_moiety 'C10 H10 Fe, F6 P'
_chemical_formula_sum 'C10 H10 F6 Fe P'
_chemical_formula_weight 331.00
_space_group_IT_number 14
_symmetry_cell_setting monoclinic
_symmetry_space_group_name_Hall '-P 2ybc'
_symmetry_space_group_name_H-M 'P 1 21/c 1'
_atom_sites_solution_hydrogens difmap
_atom_sites_solution_primary other
_audit_creation_date 2015-03-19
_audit_creation_method CRYSTALS_ver_14.61
_cell_angle_alpha 90
_cell_angle_beta 92.977(2)
_cell_angle_gamma 90
_cell_formula_units_Z 4
_cell_length_a 13.3215(12)
_cell_length_b 9.4269(8)
_cell_length_c 9.3913(8)
_cell_measurement_reflns_used 2246
_cell_measurement_temperature 240
_cell_measurement_theta_max 27
_cell_measurement_theta_min 3
_cell_volume 1177.77(18)
_computing_cell_refinement 'Apex2 (Bruker AXS, 2006)'
_computing_data_collection 'Apex2 (Bruker AXS, 2006)'
_computing_data_reduction 'Apex2 (Bruker AXS, 2006)'
_computing_molecular_graphics 'CAMERON (Watkin et al., 1996)'
_computing_publication_material 'CRYSTALS (Betteridge et al., 2003)'
_computing_structure_refinement 'CRYSTALS (Betteridge et al., 2003)'
_computing_structure_solution 'USER DEFINED STRUCTURE SOLUTION'
_diffrn_ambient_temperature 241
_diffrn_measured_fraction_theta_full 0.996
_diffrn_measured_fraction_theta_max 0.994
_diffrn_measurement_device Area
_diffrn_measurement_device_type 'Bruker Kappa Apex2'
_diffrn_measurement_method '\f & \w scans'
_diffrn_radiation_monochromator graphite
_diffrn_radiation_type 'Mo K\a'
_diffrn_radiation_wavelength 0.71073
_diffrn_reflns_av_R_equivalents 0.022
_diffrn_reflns_limit_h_max 17
_diffrn_reflns_limit_h_min -16
_diffrn_reflns_limit_k_max 12
_diffrn_reflns_limit_k_min -11
_diffrn_reflns_limit_l_max 11
_diffrn_reflns_limit_l_min -10
_diffrn_reflns_number 6924
_diffrn_reflns_theta_full 26.499
_diffrn_reflns_theta_max 27.040
_diffrn_reflns_theta_min 3.062
_diffrn_standards_number 0
_exptl_absorpt_coefficient_mu 1.471
_exptl_absorpt_correction_T_max 0.78
_exptl_absorpt_correction_T_min 0.73
_exptl_absorpt_correction_type numerical
_exptl_absorpt_process_details
; 
 Analytical Absorption (De Meulenaer & Tompa, 1965) 
;
_exptl_crystal_colour 'dark red'
_exptl_crystal_density_diffrn 1.867
_exptl_crystal_density_method 'not measured'
_exptl_crystal_description prism
_exptl_crystal_F_000 660
_exptl_crystal_size_max 0.320
_exptl_crystal_size_mid 0.210
_exptl_crystal_size_min 0.170
_refine_diff_density_max 0.49
_refine_diff_density_min -0.47
_refine_ls_extinction_method None
_refine_ls_goodness_of_fit_ref 1.0596
_refine_ls_hydrogen_treatment constr
_refine_ls_matrix_type full
_refine_ls_number_parameters 212
_refine_ls_number_reflns 2552
_refine_ls_number_restraints 20
_refine_ls_R_factor_all 0.0539
_refine_ls_R_factor_gt 0.0365
_refine_ls_shift/su_max 0.0083168
_refine_ls_shift/su_mean 0.0010200
_refine_ls_structure_factor_coef Fsqd
_refine_ls_weighting_details
;
 Method= Modified Sheldrick 
 w=1/[\s^2^(F^2^) + ( 0.04P)^2^ + 1.21P] 
 ,where P=(max(Fo^2^,0) + 2Fc^2^)/3 
;
_refine_ls_weighting_scheme calc
_refine_ls_wR_factor_all 0.1065
_refine_ls_wR_factor_gt 0.0850
_refine_ls_wR_factor_ref 0.1065
_reflns_limit_h_max 16
_reflns_limit_h_min -16
_reflns_limit_k_max 12
_reflns_limit_k_min 0
_reflns_limit_l_max 11
_reflns_limit_l_min 0
_reflns_number_gt 1805
_reflns_number_total 2552
_reflns_threshold_expression I>2.0\s(I)
_oxford_diffrn_Wilson_B_factor 0.00
_oxford_diffrn_Wilson_scale 0.00
_oxford_refine_ls_r_factor_ref 0.0539
_oxford_refine_ls_scale 0.13947(9)
_oxford_reflns_number_all 2552
_oxford_reflns_threshold_expression_ref I>-10.0\s(I)
_oxford_structure_analysis_title 'FcPF6_rpt3_0ma in P2(1)/c'
_cod_data_source_file cg5b00487_si_002.cif
_cod_data_source_block 3_I_after
_cod_depositor_comments
;
The following automatic conversions were performed:

'_atom_sites_solution_primary' value 'Other' changed to 'other'
according to
/usr/data/users/saulius/crontab/automatic-downloads/rss-feeds/ACS/lib/dictionaries/cif_core.dic
dictionary named 'cif_core.dic' version 2.4.2 from 2011-04-26.

Automatic conversion script
Id: cif_fix_values 3271 2015-04-21 07:52:19Z andrius 

 Adding full bibliography for 4513225--4513231.cif.
;
_cod_original_cell_volume 1177.77(10)
_cod_original_sg_symbol_H-M 'P 1 21/c 1 '
_cod_original_formula_sum 'C10 H10 F6 Fe1 P1'
_cod_database_code 4513231

loop_
_symmetry_equiv_pos_as_xyz
x,y,z
-x,-y,-z
-x,y+1/2,-z+1/2
x,-y+1/2,z+1/2

loop_
_atom_site_label
_atom_site_type_symbol
_atom_site_fract_x
_atom_site_fract_y
_atom_site_fract_z
_atom_site_U_iso_or_equiv
_atom_site_occupancy
_atom_site_adp_type
_atom_site_refinement_flags_posn
_atom_site_refinement_flags_occupancy
_atom_site_disorder_assembly
_atom_site_disorder_group
Fe1 Fe 0.5000 0.5000 0.5000 0.0306 1.0000 Uani S . . .
Fe2 Fe 0.0000 0.5000 0.5000 0.0329 1.0000 Uani S . . .
P1 P 0.23766(7) 0.46414(11) 0.96342(10) 0.0506 1.0000 Uani . . . .
F1 F 0.35681(19) 0.4763(3) 0.9805(3) 0.0872 1.0000 Uani . . . .
F2 F 0.23071(19) 0.5862(3) 1.0774(3) 0.0795 1.0000 Uani . . . .
F3 F 0.2388(2) 0.5791(3) 0.8424(3) 0.1094 1.0000 Uani . . . .
F4 F 0.2472(3) 0.3429(3) 0.8513(3) 0.1166 1.0000 Uani . . . .
F5 F 0.2385(2) 0.3527(3) 1.0876(3) 0.0892 1.0000 Uani . . . .
F6 F 0.1203(2) 0.4582(4) 0.9506(4) 0.1254 1.0000 Uani . . . .
C6 C -0.0696(3) 0.3226(4) 0.5784(5) 0.0710 1.0000 Uani . . . .
C7 C -0.1277(3) 0.3795(4) 0.4645(4) 0.0614 1.0000 Uani . . . .
C8 C -0.1534(3) 0.5155(5) 0.4965(5) 0.0694 1.0000 Uani . . . .
C9 C -0.1149(3) 0.5460(6) 0.6320(5) 0.0768 1.0000 Uani . . . .
C10 C -0.0613(3) 0.4293(6) 0.6845(4) 0.0797 1.0000 Uani . . . .
C1 C 0.3910(13) 0.569(4) 0.353(3) 0.0920 0.52(4) Uani D P 1 1
C11 C 0.410(2) 0.533(3) 0.322(3) 0.0868 0.48(4) Uani D P 1 2
C2 C 0.407(2) 0.668(3) 0.458(3) 0.0989 0.52(4) Uani D P 1 1
C21 C 0.3926(14) 0.644(3) 0.414(4) 0.0848 0.48(4) Uani D P 1 2
C31 C 0.484(2) 0.713(3) 0.445(3) 0.0650 0.48(4) Uani D P 1 2
C3 C 0.507(3) 0.711(2) 0.457(3) 0.0878 0.52(4) Uani D P 1 1
C4 C 0.5528(16) 0.636(4) 0.350(4) 0.0610 0.52(4) Uani D P 1 1
C41 C 0.5563(17) 0.650(4) 0.365(5) 0.0550 0.48(4) Uani D P 1 2
C5 C 0.4802(16) 0.555(2) 0.2800(18) 0.0608 0.52(4) Uani D P 1 1
C51 C 0.511(3) 0.534(3) 0.2933(19) 0.0777 0.48(4) Uani D P 1 2
H61 H -0.0395 0.2285 0.5819 0.0856 1.0000 Uiso R . . .
H71 H -0.1458 0.3311 0.3760 0.0746 1.0000 Uiso R . . .
H81 H -0.1931 0.5801 0.4357 0.0837 1.0000 Uiso R . . .
H91 H -0.1221 0.6351 0.6812 0.0935 1.0000 Uiso R . . .
H101 H -0.0252 0.4233 0.7751 0.0964 1.0000 Uiso R . . .
H21 H 0.3571 0.7041 0.5221 0.1189 0.52(4) Uiso R P 1 1
H311 H 0.4936 0.7921 0.5118 0.0774 0.48(4) Uiso R P 1 2
H31 H 0.5396 0.7809 0.5201 0.1013 0.52(4) Uiso R P 1 1
H41 H 0.6233 0.6423 0.3279 0.0666 0.52(4) Uiso R P 1 1
H411 H 0.6264 0.6780 0.3638 0.0648 0.48(4) Uiso R P 1 2
H51 H 0.4902 0.4900 0.2025 0.0741 0.52(4) Uiso R P 1 1
H511 H 0.5454 0.4713 0.2279 0.0991 0.48(4) Uiso R P 1 2
H211 H 0.3278 0.6663 0.4513 0.1030 0.48(4) Uiso R P 1 2
H111 H 0.3601 0.4647 0.2838 0.1051 0.48(4) Uiso R P 1 2
H11 H 0.3270 0.5220 0.3291 0.1130 0.52(4) Uiso R P 1 1

loop_
_atom_site_aniso_label
_atom_site_aniso_U_11
_atom_site_aniso_U_22
_atom_site_aniso_U_33
_atom_site_aniso_U_23
_atom_site_aniso_U_13
_atom_site_aniso_U_12
Fe1 0.0297(3) 0.0335(3) 0.0287(3) -0.0029(2) 0.0026(2) -0.0053(2)
Fe2 0.0303(3) 0.0345(3) 0.0342(3) 0.0006(2) 0.0038(2) -0.0029(2)
P1 0.0575(5) 0.0549(5) 0.0391(4) 0.0007(4) 0.0009(4) 0.0018(4)
F1 0.0622(15) 0.098(2) 0.102(2) -0.0071(15) 0.0087(14) 0.0048(13)
F2 0.0996(18) 0.0656(15) 0.0735(15) -0.0139(12) 0.0055(13) 0.0173(13)
F3 0.156(3) 0.110(2) 0.0604(15) 0.0390(16) -0.0143(16) -0.010(2)
F4 0.174(3) 0.098(2) 0.0831(18) -0.0519(16) 0.0512(19) -0.042(2)
F5 0.137(2) 0.0625(15) 0.0709(15) 0.0229(13) 0.0281(15) 0.0141(15)
F6 0.0548(15) 0.178(3) 0.141(3) -0.006(2) -0.0167(17) -0.0155(18)
C6 0.066(2) 0.055(2) 0.093(3) 0.027(2) 0.012(2) -0.0154(19)
C7 0.0510(19) 0.070(3) 0.064(2) 0.001(2) 0.0031(17) -0.0277(19)
C8 0.0323(17) 0.089(3) 0.087(3) 0.008(2) 0.0088(18) 0.0011(18)
C9 0.063(2) 0.092(3) 0.079(3) -0.017(3) 0.037(2) -0.003(2)
C10 0.071(3) 0.132(4) 0.0371(18) 0.019(2) 0.0087(18) -0.040(3)
C1 0.043(6) 0.14(2) 0.097(18) 0.066(16) -0.004(8) 0.004(12)
C11 0.079(16) 0.106(15) 0.071(11) 0.035(9) -0.043(12) -0.053(14)
C2 0.086(17) 0.103(14) 0.111(13) 0.033(10) 0.036(12) 0.053(13)
C21 0.038(6) 0.064(12) 0.15(3) 0.065(13) 0.002(11) 0.002(7)
C31 0.062(9) 0.054(10) 0.080(10) 0.014(7) 0.013(7) 0.014(7)
C3 0.109(18) 0.033(8) 0.122(17) 0.014(9) 0.017(13) -0.016(9)
C4 0.059(13) 0.077(19) 0.049(10) 0.025(11) 0.014(8) -0.004(10)
C41 0.047(11) 0.049(10) 0.069(16) 0.012(10) 0.001(9) -0.018(8)
C5 0.061(10) 0.081(8) 0.038(6) 0.013(5) -0.024(6) -0.022(7)
C51 0.086(14) 0.126(15) 0.020(5) 0.019(6) -0.004(7) 0.000(11)

loop_
_atom_type_symbol
_atom_type_scat_dispersion_real
_atom_type_scat_dispersion_imag
_atom_type_scat_Cromer_Mann_a1
_atom_type_scat_Cromer_Mann_b1
_atom_type_scat_Cromer_Mann_a2
_atom_type_scat_Cromer_Mann_b2
_atom_type_scat_Cromer_Mann_a3
_atom_type_scat_Cromer_Mann_b3
_atom_type_scat_Cromer_Mann_a4
_atom_type_scat_Cromer_Mann_b4
_atom_type_scat_Cromer_Mann_c
_atom_type_scat_source
C 0.0033 0.0016 2.3100 20.8439 1.0200 10.2075 1.5886 0.5687 0.8650 51.6512 0.2156 'International Tables Vol C 4.2.6.8 and 6.1.1.4'
H 0.0000 0.0000 0.4930 10.5109 0.3229 26.1257 0.1402 3.1424 0.0408 57.7998 0.0030 'International Tables Vol C 4.2.6.8 and 6.1.1.4'
F 0.0171 0.0103 3.5392 10.2825 2.6412 4.2944 1.5170 0.2615 1.0243 26.1476 0.2776 'International Tables Vol C 4.2.6.8 and 6.1.1.4'
P 0.1023 0.0942 6.4345 1.9067 4.1791 27.1570 1.7800 0.5260 1.4908 68.1645 1.1149 'International Tables Vol C 4.2.6.8 and 6.1.1.4'
Fe 0.3463 0.8444 11.7695 4.7611 7.3573 0.3072 3.5222 15.3535 2.3045 76.8805 1.0369 'International Tables Vol C 4.2.6.8 and 6.1.1.4'

loop_
_geom_angle_atom_site_label_1
_geom_angle_site_symmetry_1
_geom_angle_atom_site_label_2
_geom_angle_atom_site_label_3
_geom_angle_site_symmetry_3
_geom_angle
_geom_angle_publ_flag
C5 2_666 Fe1 C1 2_666 39.2(6) yes
C5 2_666 Fe1 C4 2_666 38.3(8) yes
C1 2_666 Fe1 C4 2_666 66.3(9) yes
C5 2_666 Fe1 C3 2_666 64.8(8) yes
C1 2_666 Fe1 C3 2_666 66.1(9) yes
C4 2_666 Fe1 C3 2_666 39.9(8) yes
C5 2_666 Fe1 C2 2_666 65.2(7) yes
C1 2_666 Fe1 C2 2_666 39.0(8) yes
C4 2_666 Fe1 C2 2_666 67.0(9) yes
C3 2_666 Fe1 C2 2_666 40.0(7) yes
C5 2_666 Fe1 C1 . 140.8(6) yes
C1 2_666 Fe1 C1 . 179.994 yes
C4 2_666 Fe1 C1 . 113.7(9) yes
C3 2_666 Fe1 C1 . 113.9(9) yes
C2 2_666 Fe1 C1 . 141.0(8) yes
C5 2_666 Fe1 C2 . 114.8(7) yes
C1 2_666 Fe1 C2 . 141.0(8) yes
C4 2_666 Fe1 C2 . 113.0(9) yes
C3 2_666 Fe1 C2 . 140.0(7) yes
C2 2_666 Fe1 C2 . 179.994 yes
C5 2_666 Fe1 C3 . 115.2(8) yes
C1 2_666 Fe1 C3 . 113.9(9) yes
C4 2_666 Fe1 C3 . 140.1(8) yes
C3 2_666 Fe1 C3 . 179.994 yes
C2 2_666 Fe1 C3 . 140.0(7) yes
C5 2_666 Fe1 C4 . 141.7(8) yes
C1 2_666 Fe1 C4 . 113.7(9) yes
C4 2_666 Fe1 C4 . 179.994 yes
C3 2_666 Fe1 C4 . 140.1(8) yes
C2 2_666 Fe1 C4 . 113.0(9) yes
C5 2_666 Fe1 C5 . 179.995 yes
C1 2_666 Fe1 C5 . 140.8(6) yes
C4 2_666 Fe1 C5 . 141.7(8) yes
C3 2_666 Fe1 C5 . 115.2(8) yes
C2 2_666 Fe1 C5 . 114.8(7) yes
C1 . Fe1 C2 . 39.0(8) yes
C1 . Fe1 C3 . 66.1(9) yes
C2 . Fe1 C3 . 40.0(7) yes
C1 . Fe1 C4 . 66.3(9) yes
C2 . Fe1 C4 . 67.0(9) yes
C3 . Fe1 C4 . 39.9(8) yes
C1 . Fe1 C5 . 39.2(6) yes
C2 . Fe1 C5 . 65.2(7) yes
C3 . Fe1 C5 . 64.8(8) yes
C4 . Fe1 C5 . 38.3(8) yes
C21 2_666 Fe1 C31 2_666 39.0(7) yes
C21 2_666 Fe1 C41 2_666 65.3(10) yes
C31 2_666 Fe1 C41 2_666 39.1(8) yes
C21 2_666 Fe1 C11 2_666 39.1(8) yes
C31 2_666 Fe1 C11 2_666 66.5(9) yes
C41 2_666 Fe1 C11 2_666 66.9(10) yes
C21 2_666 Fe1 C51 2_666 66.6(8) yes
C31 2_666 Fe1 C51 2_666 67.3(8) yes
C41 2_666 Fe1 C51 2_666 40.4(9) yes
C11 2_666 Fe1 C51 2_666 40.6(7) yes
C21 2_666 Fe1 C11 . 140.9(8) yes
C31 2_666 Fe1 C11 . 113.5(9) yes
C41 2_666 Fe1 C11 . 113.1(10) yes
C11 2_666 Fe1 C11 . 179.994 yes
C51 2_666 Fe1 C11 . 139.4(7) yes
C21 2_666 Fe1 C21 . 179.995 yes
C31 2_666 Fe1 C21 . 141.0(7) yes
C41 2_666 Fe1 C21 . 114.7(10) yes
C11 2_666 Fe1 C21 . 140.9(8) yes
C51 2_666 Fe1 C21 . 113.4(8) yes
C21 2_666 Fe1 C31 . 141.0(7) yes
C31 2_666 Fe1 C31 . 179.994 yes
C41 2_666 Fe1 C31 . 140.9(8) yes
C11 2_666 Fe1 C31 . 113.5(9) yes
C51 2_666 Fe1 C31 . 112.7(8) yes
C21 2_666 Fe1 C41 . 114.7(10) yes
C31 2_666 Fe1 C41 . 140.9(8) yes
C41 2_666 Fe1 C41 . 179.994 yes
C11 2_666 Fe1 C41 . 113.1(10) yes
C51 2_666 Fe1 C41 . 139.6(9) yes
C21 2_666 Fe1 C51 . 113.4(8) yes
C31 2_666 Fe1 C51 . 112.7(8) yes
C41 2_666 Fe1 C51 . 139.6(9) yes
C11 2_666 Fe1 C51 . 139.4(7) yes
C51 2_666 Fe1 C51 . 179.994 yes
C11 . Fe1 C21 . 39.1(8) yes
C11 . Fe1 C31 . 66.5(9) yes
C21 . Fe1 C31 . 39.0(7) yes
C11 . Fe1 C41 . 66.9(10) yes
C21 . Fe1 C41 . 65.3(10) yes
C31 . Fe1 C41 . 39.1(8) yes
C11 . Fe1 C51 . 40.6(7) yes
C21 . Fe1 C51 . 66.6(8) yes
C31 . Fe1 C51 . 67.3(8) yes
C41 . Fe1 C51 . 40.4(9) yes
C6 2_566 Fe2 C9 2_566 66.16(19) yes
C6 2_566 Fe2 C10 2_566 40.10(18) yes
C9 2_566 Fe2 C10 2_566 39.27(19) yes
C6 2_566 Fe2 C7 2_566 39.54(15) yes
C9 2_566 Fe2 C7 2_566 65.22(18) yes
C10 2_566 Fe2 C7 2_566 66.29(16) yes
C6 2_566 Fe2 C8 2_566 66.28(17) yes
C9 2_566 Fe2 C8 2_566 39.11(18) yes
C10 2_566 Fe2 C8 2_566 66.30(18) yes
C7 2_566 Fe2 C8 2_566 38.83(15) yes
C6 2_566 Fe2 C6 . 179.994 yes
C9 2_566 Fe2 C6 . 113.84(19) yes
C10 2_566 Fe2 C6 . 139.90(18) yes
C7 2_566 Fe2 C6 . 140.46(15) yes
C8 2_566 Fe2 C6 . 113.72(17) yes
C6 2_566 Fe2 C7 . 140.46(15) yes
C9 2_566 Fe2 C7 . 114.78(18) yes
C10 2_566 Fe2 C7 . 113.71(16) yes
C7 2_566 Fe2 C7 . 179.994 yes
C8 2_566 Fe2 C7 . 141.17(15) yes
C6 2_566 Fe2 C8 . 113.72(17) yes
C9 2_566 Fe2 C8 . 140.89(18) yes
C10 2_566 Fe2 C8 . 113.70(18) yes
C7 2_566 Fe2 C8 . 141.17(15) yes
C8 2_566 Fe2 C8 . 179.994 yes
C6 2_566 Fe2 C9 . 113.84(19) yes
C9 2_566 Fe2 C9 . 179.994 yes
C10 2_566 Fe2 C9 . 140.73(19) yes
C7 2_566 Fe2 C9 . 114.78(18) yes
C8 2_566 Fe2 C9 . 140.89(18) yes
C6 2_566 Fe2 C10 . 139.90(18) yes
C9 2_566 Fe2 C10 . 140.73(19) yes
C10 2_566 Fe2 C10 . 179.994 yes
C7 2_566 Fe2 C10 . 113.71(16) yes
C8 2_566 Fe2 C10 . 113.70(18) yes
C6 . Fe2 C7 . 39.54(15) yes
C6 . Fe2 C8 . 66.28(17) yes
C7 . Fe2 C8 . 38.83(15) yes
C6 . Fe2 C9 . 66.16(19) yes
C7 . Fe2 C9 . 65.22(18) yes
C8 . Fe2 C9 . 39.11(18) yes
C6 . Fe2 C10 . 40.10(18) yes
C7 . Fe2 C10 . 66.29(16) yes
C8 . Fe2 C10 . 66.30(18) yes
C9 . Fe2 C10 . 39.27(19) yes
F1 . P1 F2 . 88.44(15) yes
F1 . P1 F3 . 88.62(16) yes
F2 . P1 F3 . 89.47(16) yes
F1 . P1 F4 . 90.27(17) yes
F2 . P1 F4 . 178.68(17) yes
F3 . P1 F4 . 90.76(17) yes
F1 . P1 F5 . 90.28(16) yes
F2 . P1 F5 . 88.98(14) yes
F3 . P1 F5 . 178.13(18) yes
F4 . P1 F5 . 90.77(16) yes
F1 . P1 F6 . 177.5(2) yes
F2 . P1 F6 . 89.11(17) yes
F3 . P1 F6 . 90.93(19) yes
F4 . P1 F6 . 92.2(2) yes
F5 . P1 F6 . 90.10(18) yes
Fe2 . C6 C7 . 70.0(2) yes
Fe2 . C6 C10 . 69.9(2) yes
C7 . C6 C10 . 106.6(4) yes
Fe2 . C6 H61 . 123.9 no
C7 . C6 H61 . 126.0 no
C10 . C6 H61 . 127.4 no
Fe2 . C7 C6 . 70.5(2) yes
Fe2 . C7 C8 . 70.1(2) yes
C6 . C7 C8 . 109.1(4) yes
Fe2 . C7 H71 . 124.5 no
C6 . C7 H71 . 125.5 no
C8 . C7 H71 . 125.4 no
Fe2 . C8 C7 . 71.0(2) yes
Fe2 . C8 C9 . 71.1(2) yes
C7 . C8 C9 . 108.3(4) yes
Fe2 . C8 H81 . 124.5 no
C7 . C8 H81 . 126.4 no
C9 . C8 H81 . 125.3 no
Fe2 . C9 C8 . 69.7(2) yes
Fe2 . C9 C10 . 70.3(2) yes
C8 . C9 C10 . 108.8(4) yes
Fe2 . C9 H91 . 124.4 no
C8 . C9 H91 . 125.6 no
C10 . C9 H91 . 125.5 no
C6 . C10 Fe2 . 70.0(2) yes
C6 . C10 C9 . 107.1(4) yes
Fe2 . C10 C9 . 70.4(2) yes
C6 . C10 H101 . 126.9 no
Fe2 . C10 H101 . 124.3 no
C9 . C10 H101 . 126.1 no
Fe1 . C1 C2 . 69.5(14) yes
Fe1 . C1 C5 . 73.3(12) yes
C2 . C1 C5 . 108.1(4) yes
Fe1 . C1 H11 . 126.0 no
C2 . C1 H11 . 125.1 no
C5 . C1 H11 . 126.7 no
Fe1 . C11 C21 . 73.3(14) yes
Fe1 . C11 C51 . 67.8(11) yes
C21 . C11 C51 . 108.0(4) yes
Fe1 . C11 H111 . 124.1 no
C21 . C11 H111 . 126.3 no
C51 . C11 H111 . 125.7 no
Fe1 . C2 C1 . 71.5(14) yes
Fe1 . C2 C3 . 70.0(13) yes
C1 . C2 C3 . 108.1(4) yes
Fe1 . C2 H21 . 125.2 no
C1 . C2 H21 . 126.7 no
C3 . C2 H21 . 125.2 no
Fe1 . C21 C11 . 67.6(13) yes
Fe1 . C21 C31 . 69.5(14) yes
C11 . C21 C31 . 108.1(4) yes
Fe1 . C21 H211 . 126.7 no
C11 . C21 H211 . 124.7 no
C31 . C21 H211 . 127.1 no
Fe1 . C31 C21 . 71.5(14) yes
Fe1 . C31 C41 . 70(2) yes
C21 . C31 C41 . 107.9(4) yes
Fe1 . C31 H311 . 124.8 no
C21 . C31 H311 . 124.8 no
C41 . C31 H311 . 127.2 no
C2 . C3 Fe1 . 69.9(13) yes
C2 . C3 C4 . 108.0(4) yes
Fe1 . C3 C4 . 70.8(17) yes
C2 . C3 H31 . 126.4 no
Fe1 . C3 H31 . 124.2 no
C4 . C3 H31 . 125.6 no
C3 . C4 Fe1 . 69.3(16) yes
C3 . C4 C5 . 107.7(4) yes
Fe1 . C4 C5 . 74.0(14) yes
C3 . C4 H41 . 125.9 no
Fe1 . C4 H41 . 123.6 no
C5 . C4 H41 . 126.4 no
Fe1 . C41 C31 . 71.0(18) yes
Fe1 . C41 C51 . 66.5(16) yes
C31 . C41 C51 . 107.7(4) yes
Fe1 . C41 H411 . 124.9 no
C31 . C41 H411 . 125.7 no
C51 . C41 H411 . 126.4 no
Fe1 . C5 C1 . 67.5(13) yes
Fe1 . C5 C4 . 67.8(16) yes
C1 . C5 C4 . 107.8(4) yes
Fe1 . C5 H51 . 124.2 no
C1 . C5 H51 . 125.3 no
C4 . C5 H51 . 126.4 no
C41 . C51 C11 . 107.9(4) yes
C41 . C51 Fe1 . 73.1(19) yes
C11 . C51 Fe1 . 71.7(13) yes
C41 . C51 H511 . 124.9 no
C11 . C51 H511 . 126.9 no
Fe1 . C51 H511 . 125.4 no

loop_
_geom_bond_atom_site_label_1
_geom_bond_atom_site_label_2
_geom_bond_site_symmetry_2
_geom_bond_distance
_geom_bond_publ_flag
Fe1 C5 2_666 2.133(18) yes
Fe1 C1 2_666 2.06(3) yes
Fe1 C4 2_666 2.05(4) yes
Fe1 C3 2_666 2.03(2) yes
Fe1 C2 2_666 2.03(2) yes
Fe1 C1 . 2.06(3) yes
Fe1 C2 . 2.03(2) yes
Fe1 C3 . 2.03(2) yes
Fe1 C4 . 2.05(4) yes
Fe1 C5 . 2.133(18) yes
Fe1 C21 2_666 2.10(2) yes
Fe1 C31 2_666 2.08(3) yes
Fe1 C41 2_666 2.07(4) yes
Fe1 C11 2_666 2.03(2) yes
Fe1 C51 2_666 1.981(17) yes
Fe1 C11 . 2.03(2) yes
Fe1 C21 . 2.10(2) yes
Fe1 C31 . 2.08(3) yes
Fe1 C41 . 2.07(4) yes
Fe1 C51 . 1.981(17) yes
Fe2 C6 2_566 2.066(3) yes
Fe2 C9 2_566 2.066(4) yes
Fe2 C10 2_566 2.064(3) yes
Fe2 C7 2_566 2.059(3) yes
Fe2 C8 2_566 2.048(3) yes
Fe2 C6 . 2.066(3) yes
Fe2 C7 . 2.059(3) yes
Fe2 C8 . 2.048(3) yes
Fe2 C9 . 2.066(4) yes
Fe2 C10 . 2.064(3) yes
P1 F1 . 1.591(3) yes
P1 F2 . 1.578(2) yes
P1 F3 . 1.571(3) yes
P1 F4 . 1.564(3) yes
P1 F5 . 1.569(2) yes
P1 F6 . 1.563(3) yes
C6 C7 . 1.395(5) yes
C6 C10 . 1.416(6) yes
C6 H61 . 0.973 no
C7 C8 . 1.365(5) yes
C7 H71 . 0.967 no
C8 C9 . 1.377(6) yes
C8 H81 . 0.972 no
C9 C10 . 1.388(7) yes
C9 H91 . 0.966 no
C10 H101 . 0.958 no
C1 C2 . 1.37(3) yes
C1 C5 . 1.41(2) yes
C1 H11 . 0.975 no
C11 C21 . 1.39(3) yes
C11 C51 . 1.39(2) yes
C11 H111 . 0.979 no
C2 C3 . 1.39(2) yes
C2 H21 . 0.984 no
C21 C31 . 1.40(2) yes
C21 H211 . 0.973 no
C31 C41 . 1.39(2) yes
C31 H311 . 0.978 no
C3 C4 . 1.39(2) yes
C3 H31 . 0.974 no
C4 C5 . 1.37(2) yes
C4 H41 . 0.975 no
C41 C51 . 1.40(2) yes
C41 H411 . 0.971 no
C5 H51 . 0.965 no
C51 H511 . 0.979 no
